data_7127479
loop_
_publ_author_name
'Watt, Fabian A.'
'McCabe, Karl N.'
'Schoch, Roland'
'Maron, Laurent'
'Hohloch, Stephan'

_publ_section_title
;
 A transient lanthanum phosphinidene complex.
;
_journal_issue 98
_journal_name_full 'Chemical communications (Cambridge, England)'
_journal_page_first 15410
_journal_page_last 15413
_journal_paper_doi 10.1039/d0cc06670b
_journal_volume 56
_journal_year 2020
_chemical_formula_moiety '2(C65 H97 K La N2 O6 P3), C4 H10 O'
_chemical_formula_sum 'C134 H204 K2 La2 N4 O13 P6'
_chemical_formula_weight 2620.84
_space_group_crystal_system triclinic
_space_group_IT_number 2
_space_group_name_Hall '-P 1'
_space_group_name_H-M_alt 'P -1'
_atom_sites_solution_hydrogens mixed
_audit_creation_date 2020-02-10
_audit_creation_method
;
Olex2 1.2
(compiled 2018.05.29 svn.r3508 for OlexSys, GUI svn.r5506)
;
_audit_update_record
;
2020-07-30 deposited with the CCDC.	2020-11-06 downloaded from the CCDC.
;
_cell_angle_alpha 99.417(2)
_cell_angle_beta 90.617(2)
_cell_angle_gamma 91.294(2)
_cell_formula_units_Z 1
_cell_length_a 14.0506(8)
_cell_length_b 14.3744(8)
_cell_length_c 18.1614(10)
_cell_measurement_reflns_used 14757
_cell_measurement_temperature 120(2)
_cell_measurement_theta_max 26.36
_cell_measurement_theta_min 1.97
_cell_volume 3617.3(4)
_computing_cell_refinement 'Bruker Apex3 suite, 2020'
_computing_data_collection 'Bruker Apex3 suite, 2020'
_computing_data_reduction 'Bruker Apex3 suite, 2020'
_computing_molecular_graphics 'Olex2 (Dolomanov et al., 2009)'
_computing_publication_material 'Olex2 (Dolomanov et al., 2009)'
_computing_structure_refinement 'XL (Sheldrick, 2008)'
_computing_structure_solution 'SHELXT 2014/5 (Sheldrick, 2014)'
_diffrn_ambient_temperature 120.0
_diffrn_measured_fraction_theta_full 1.000
_diffrn_measured_fraction_theta_max 0.998
_diffrn_measurement_device_type 'Bruker D8 Venture'
_diffrn_measurement_method 'omega phi scans'
_diffrn_radiation_type MoK\a
_diffrn_radiation_wavelength 0.71073
_diffrn_reflns_av_R_equivalents 0.0530
_diffrn_reflns_av_unetI/netI 0.0164
_diffrn_reflns_Laue_measured_fraction_full 1.000
_diffrn_reflns_Laue_measured_fraction_max 0.998
_diffrn_reflns_limit_h_max 17
_diffrn_reflns_limit_h_min -17
_diffrn_reflns_limit_k_max 17
_diffrn_reflns_limit_k_min -17
_diffrn_reflns_limit_l_max 22
_diffrn_reflns_limit_l_min -22
_diffrn_reflns_number 337081
_diffrn_reflns_point_group_measured_fraction_full 1.000
_diffrn_reflns_point_group_measured_fraction_max 0.998
_diffrn_reflns_theta_full 25.242
_diffrn_reflns_theta_max 26.363
_diffrn_reflns_theta_min 1.973
_exptl_absorpt_coefficient_mu 0.761
_exptl_absorpt_correction_T_max 0.7454
_exptl_absorpt_correction_T_min 0.6722
_exptl_absorpt_correction_type multi-scan
_exptl_absorpt_process_details
;
SADABS-2016/2 (Bruker,2016/2) was used for absorption correction.
wR2(int) was 0.1364 before and 0.0528 after correction.
The Ratio of minimum to maximum transmission is 0.9018.
The \l/2 correction factor is Not present.
;
_exptl_crystal_colour yellow
_exptl_crystal_density_diffrn 1.203
_exptl_crystal_description block
_exptl_crystal_F_000 1382
_exptl_crystal_size_max 0.22
_exptl_crystal_size_mid 0.18
_exptl_crystal_size_min 0.17
_refine_diff_density_max 1.842
_refine_diff_density_min -0.553
_refine_diff_density_rms 0.082
_refine_ls_extinction_method none
_refine_ls_goodness_of_fit_ref 1.110
_refine_ls_hydrogen_treatment mixed
_refine_ls_matrix_type full
_refine_ls_number_parameters 772
_refine_ls_number_reflns 14757
_refine_ls_number_restraints 35
_refine_ls_restrained_S_all 1.124
_refine_ls_R_factor_all 0.0400
_refine_ls_R_factor_gt 0.0326
_refine_ls_shift/su_max 0.005
_refine_ls_shift/su_mean 0.000
_refine_ls_structure_factor_coef Fsqd
_refine_ls_weighting_details 'w=1/[\s^2^(Fo^2^)+(0.0426P)^2^+5.9270P] where P=(Fo^2^+2Fc^2^)/3'
_refine_ls_weighting_scheme calc
_refine_ls_wR_factor_gt 0.0906
_refine_ls_wR_factor_ref 0.0979
_reflns_Friedel_coverage 0.000
_reflns_number_gt 13249
_reflns_number_total 14757
_reflns_threshold_expression 'I > 2\s(I)'
_cod_data_source_file d0cc06670b2.cif
_cod_data_source_block p
_cod_depositor_comments 'Adding full bibliography for 7127476--7127479.cif.'
_cod_database_code 7127479
_shelx_shelxl_version_number 2017/1
_shelx_space_group_comment
;
The symmetry employed for this shelxl refinement is uniquely defined
by the following loop, which should always be used as a source of
symmetry information in preference to the above space-group names.
They are only intended as comments.
;
_exptl_absorpt_special_details 'Blessing, 1995'
_olex2_refinement_description
;
1. Fixed Uiso
 At 1.2 times of:
  All C(H) groups, All C(H,H) groups
 At 1.5 times of:
  All C(H,H,H) groups
2. Restrained distances
 C200-C201
 1.54 with sigma of 0.02
 C201-O200
 1.54 with sigma of 0.02
 O200-C202
 1.54 with sigma of 0.02
 C202-C203
 1.54 with sigma of 0.02
 H70-P70
 1.3 with sigma of 0.02
3. Uiso/Uaniso restraints and constraints
Uanis(C200) \\sim Ueq, Uanis(C201) \\sim Ueq, Uanis(C202) \\sim Ueq,
Uanis(C203) \\sim Ueq, Uanis(O200) \\sim Ueq: with sigma of 0.001 and sigma for
terminal atoms of 0.002
4. Others
 Fixed Sof: O200(0.5) C201(0.5) H20A(0.5) H20B(0.5) C203(0.5) H20C(0.5)
 H20D(0.5) H20E(0.5) C202(0.5) H20F(0.5) H20G(0.5) C200(0.5) H20H(0.5)
 H20I(0.5) H20J(0.5)
5.a Ternary CH refined with riding coordinates:
 C26(H26), C29(H29), C56(H56), C59(H59)
5.b Secondary CH2 refined with riding coordinates:
 C25(H25A,H25B), C108(H10A,H10B), C107(H10C,H10D), C109(H10E,H10F), C106(H10G,
 H10H), C104(H10I,H10J), C111(H11A,H11B), C100(H10K,H10L), C105(H10M,H10N),
 C110(H11C,H11D), C101(H10O,H10P), C102(H10Q,H10R), C103(H10S,H10T), C201(H20A,
 H20B), C202(H20F,H20G)
5.c Aromatic/amide H refined with riding coordinates:
 C14(H14), C15(H15), C19(H19), C21(H21), C12(H12), C42(H42), C45(H45),
 C51(H51), C49(H49), C44(H44), C74(H74), C72(H72)
5.d Idealised Me refined as rotating group:
 C55(H55A,H55B,H55C), C23(H23A,H23B,H23C), C24(H24A,H24B,H24C), C30(H30A,H30B,
 H30C), C28(H28A,H28B,H28C), C31(H31A,H31B,H31C), C16(H16A,H16B,H16C), C53(H53A,
 H53B,H53C), C27(H27A,H27B,H27C), C58(H58A,H58B,H58C), C61(H61A,H61B,H61C),
 C46(H46A,H46B,H46C), C57(H57A,H57B,H57C), C60(H60A,H60B,H60C), C78(H78A,H78B,
 H78C), C76(H76A,H76B,H76C), C77(H77A,H77B,H77C), C203(H20C,H20D,H20E),
 C200(H20H,H20I,H20J), C54(H54A,H54B,H54C)
;
_olex2_submission_special_instructions 'No special instructions were received'

loop_
_space_group_symop_operation_xyz
'x, y, z'
'-x, -y, -z'

loop_
_atom_site_label
_atom_site_type_symbol
_atom_site_fract_x
_atom_site_fract_y
_atom_site_fract_z
_atom_site_U_iso_or_equiv
_atom_site_adp_type
_atom_site_occupancy
_atom_site_site_symmetry_order
_atom_site_calc_flag
_atom_site_refinement_flags_posn
_atom_site_refinement_flags_adp
_atom_site_refinement_flags_occupancy
_atom_site_disorder_assembly
_atom_site_disorder_group
La1 La 0.70870(2) 0.27775(2) 0.68270(2) 0.01971(5) Uani 1 1 d . . . . .
P1 P 0.48242(4) 0.23434(5) 0.71001(4) 0.02117(13) Uani 1 1 d . . . . .
P2 P 0.93268(5) 0.29061(5) 0.65752(4) 0.02826(15) Uani 1 1 d . . . . .
P70 P 0.62654(6) 0.29993(6) 0.53067(4) 0.03350(17) Uani 1 1 d D . . . .
O104 O 0.51954(15) 0.64843(15) 0.71340(12) 0.0354(5) Uani 1 1 d . . . . .
O103 O 0.53825(15) 0.66584(14) 0.86680(12) 0.0346(5) Uani 1 1 d . . . . .
O105 O 0.67726(16) 0.67391(16) 0.62706(12) 0.0378(5) Uani 1 1 d . . . . .
O100 O 0.83950(16) 0.76279(16) 0.69892(13) 0.0391(5) Uani 1 1 d . . . . .
O101 O 0.86745(16) 0.76229(16) 0.85155(13) 0.0399(5) Uani 1 1 d . . . . .
O102 O 0.70192(17) 0.75501(16) 0.93772(12) 0.0396(5) Uani 1 1 d . . . . .
N1 N 0.63621(15) 0.34311(15) 0.79779(12) 0.0208(4) Uani 1 1 d . . . . .
N2 N 0.80424(16) 0.13732(16) 0.69085(13) 0.0261(5) Uani 1 1 d . . . . .
C17 C 0.71918(18) 0.39565(18) 0.82743(14) 0.0213(5) Uani 1 1 d . . . . .
C18 C 0.76118(18) 0.38504(19) 0.89638(14) 0.0236(5) Uani 1 1 d . . . . .
C22 C 0.76249(18) 0.45716(17) 0.78174(14) 0.0221(5) Uani 1 1 d . . . . .
C14 C 0.44500(19) 0.46729(18) 0.91171(14) 0.0234(5) Uani 1 1 d . . . . .
H14 H 0.438952 0.514444 0.954515 0.028 Uiso 1 1 calc R . . . .
C10 C 0.54859(18) 0.37129(17) 0.82495(14) 0.0196(5) Uani 1 1 d . . . . .
C15 C 0.53523(18) 0.44190(18) 0.88729(14) 0.0219(5) Uani 1 1 d . . . . .
H15 H 0.589279 0.472742 0.913133 0.026 Uiso 1 1 calc R . . . .
C25 C 0.7236(2) 0.46326(18) 0.70918(15) 0.0256(5) Uani 1 1 d . . . . .
H25A H 0.768723 0.489926 0.676207 0.031 Uiso 1 1 calc R . . . .
H25B H 0.661695 0.495035 0.710536 0.031 Uiso 1 1 calc R . . . .
C11 C 0.46509(18) 0.32831(17) 0.78840(13) 0.0196(5) Uani 1 1 d . . . . .
C13 C 0.36290(18) 0.42612(19) 0.87570(14) 0.0236(5) Uani 1 1 d . . . . .
C52 C 0.6718(2) 0.02152(19) 0.67166(17) 0.0305(6) Uani 1 1 d . . . . .
C40 C 0.88938(19) 0.1032(2) 0.66116(15) 0.0267(6) Uani 1 1 d . . . . .
C19 C 0.84389(19) 0.4364(2) 0.92132(15) 0.0271(6) Uani 1 1 d . . . . .
H19 H 0.870854 0.430402 0.968458 0.032 Uiso 1 1 calc R . . . .
C21 C 0.84801(19) 0.50500(19) 0.80979(15) 0.0252(5) Uani 1 1 d . . . . .
H21 H 0.879341 0.544709 0.780200 0.030 Uiso 1 1 calc R . . A .
C12 C 0.37531(18) 0.35683(18) 0.81397(14) 0.0226(5) Uani 1 1 d . . . . .
H12 H 0.320523 0.327640 0.788097 0.027 Uiso 1 1 calc R . . . .
C47 C 0.74450(19) 0.06893(19) 0.71707(16) 0.0271(6) Uani 1 1 d . . . . .
C20 C 0.88783(19) 0.4965(2) 0.87816(16) 0.0275(6) Uani 1 1 d . . . . .
C26 C 0.4509(2) 0.12816(19) 0.75305(17) 0.0300(6) Uani 1 1 d . . . . .
H26 H 0.471713 0.071524 0.717912 0.036 Uiso 1 1 calc R . . . .
C29 C 0.37972(19) 0.2439(2) 0.64703(15) 0.0265(6) Uani 1 1 d . . . . .
H29 H 0.319826 0.235773 0.674773 0.032 Uiso 1 1 calc R . . . .
C41 C 0.95781(19) 0.1656(2) 0.63774(16) 0.0285(6) Uani 1 1 d . . . . .
C55 C 0.6559(2) 0.0387(2) 0.59282(18) 0.0367(7) Uani 1 1 d . . . . .
H55A H 0.615606 0.093523 0.593244 0.055 Uiso 1 1 calc GR . . . .
H55B H 0.624496 -0.016963 0.563333 0.055 Uiso 1 1 calc GR . . . .
H55C H 0.717340 0.050662 0.570635 0.055 Uiso 1 1 calc GR . . . .
C48 C 0.7593(2) 0.0474(2) 0.78947(18) 0.0363(7) Uani 1 1 d . . . . .
C42 C 1.0410(2) 0.1294(2) 0.60268(17) 0.0341(6) Uani 1 1 d . . . . .
H42 H 1.085534 0.172047 0.586364 0.041 Uiso 1 1 calc R . . . .
C23 C 0.7165(2) 0.3179(2) 0.94220(16) 0.0305(6) Uani 1 1 d . . . . .
H23A H 0.659605 0.345984 0.966448 0.046 Uiso 1 1 calc GR . . . .
H23B H 0.762208 0.305369 0.980330 0.046 Uiso 1 1 calc GR . . . .
H23C H 0.698672 0.258617 0.909678 0.046 Uiso 1 1 calc GR . . . .
C24 C 0.9792(2) 0.5499(2) 0.90474(18) 0.0375(7) Uani 1 1 d . . . . .
H24A H 0.973937 0.577048 0.957632 0.056 Uiso 1 1 calc GR . . . .
H24B H 0.990252 0.600593 0.875501 0.056 Uiso 1 1 calc GR . . . .
H24C H 1.032483 0.506654 0.898314 0.056 Uiso 1 1 calc GR . . . .
C30 C 0.3796(2) 0.3410(2) 0.62302(16) 0.0323(6) Uani 1 1 d . . . . .
H30A H 0.375257 0.389895 0.667223 0.049 Uiso 1 1 calc GR . . . .
H30B H 0.324832 0.344621 0.589797 0.049 Uiso 1 1 calc GR . . . .
H30C H 0.438529 0.350735 0.596649 0.049 Uiso 1 1 calc GR . . . .
C28 C 0.5093(2) 0.1329(2) 0.82525(18) 0.0366(7) Uani 1 1 d . . . . .
H28A H 0.576812 0.142908 0.815045 0.055 Uiso 1 1 calc GR . . . .
H28B H 0.500900 0.073509 0.844626 0.055 Uiso 1 1 calc GR . . . .
H28C H 0.487697 0.185198 0.862314 0.055 Uiso 1 1 calc GR . . . .
C31 C 0.3828(2) 0.1646(2) 0.57945(17) 0.0363(7) Uani 1 1 d . . . . .
H31A H 0.439960 0.172930 0.550486 0.054 Uiso 1 1 calc GR . . . .
H31B H 0.326081 0.166625 0.547982 0.054 Uiso 1 1 calc GR . . . .
H31C H 0.384502 0.103509 0.596718 0.054 Uiso 1 1 calc GR . . . .
C45 C 0.9120(2) 0.0065(2) 0.65087(18) 0.0355(7) Uani 1 1 d . . . . .
H45 H 0.869104 -0.037111 0.667888 0.043 Uiso 1 1 calc R . . . .
C16 C 0.2650(2) 0.4561(2) 0.90198(16) 0.0325(6) Uani 1 1 d . . . . .
H16A H 0.268833 0.486502 0.954358 0.049 Uiso 1 1 calc GR . . . .
H16B H 0.222161 0.400630 0.897188 0.049 Uiso 1 1 calc GR . . . .
H16C H 0.240382 0.500738 0.871439 0.049 Uiso 1 1 calc GR . . . .
C56 C 1.0170(2) 0.3373(2) 0.73581(19) 0.0403(8) Uani 1 1 d . . . . .
H56 H 1.003831 0.405757 0.750859 0.048 Uiso 1 1 calc R . . . .
C51 C 0.6134(2) -0.0444(2) 0.6994(2) 0.0396(8) Uani 1 1 d . . . . .
H51 H 0.564207 -0.076483 0.668265 0.048 Uiso 1 1 calc R . . . .
C70 C 0.6884(2) 0.3078(2) 0.44401(17) 0.0347(6) Uani 1 1 d . . . . .
C43 C 1.0607(2) 0.0345(2) 0.59096(19) 0.0391(7) Uani 1 1 d . . . . .
C108 C 0.5225(2) 0.6076(2) 0.63656(18) 0.0409(7) Uani 1 1 d . . . . .
H10A H 0.457382 0.600936 0.614711 0.049 Uiso 1 1 calc R . . . .
H10B H 0.550418 0.544200 0.631041 0.049 Uiso 1 1 calc R . . . .
C49 C 0.6985(3) -0.0191(2) 0.8144(2) 0.0451(9) Uani 1 1 d . . . . .
H49 H 0.708116 -0.033531 0.863136 0.054 Uiso 1 1 calc R . . . .
C107 C 0.4544(2) 0.6010(2) 0.7553(2) 0.0386(7) Uani 1 1 d . . . . .
H10C H 0.477612 0.537570 0.759502 0.046 Uiso 1 1 calc R . . . .
H10D H 0.391152 0.593662 0.730138 0.046 Uiso 1 1 calc R . . . .
C53 C 0.8388(3) 0.0953(3) 0.83831(19) 0.0482(9) Uani 1 1 d . . . . .
H53A H 0.900030 0.076930 0.815769 0.072 Uiso 1 1 calc GR . . . .
H53B H 0.835333 0.076445 0.887697 0.072 Uiso 1 1 calc GR . . . .
H53C H 0.832905 0.163873 0.843369 0.072 Uiso 1 1 calc GR . . . .
C109 C 0.5822(3) 0.6709(3) 0.59768(18) 0.0423(8) Uani 1 1 d . . . . .
H10E H 0.581952 0.647005 0.543375 0.051 Uiso 1 1 calc R . . . .
H10F H 0.556040 0.735155 0.605614 0.051 Uiso 1 1 calc R . . . .
C59 C 0.9827(2) 0.3406(2) 0.5784(2) 0.0403(7) Uani 1 1 d . . . . .
H59 H 1.051430 0.324541 0.573551 0.048 Uiso 1 1 calc R . . . .
C106 C 0.4471(2) 0.6593(2) 0.8310(2) 0.0388(7) Uani 1 1 d . . . . .
H10G H 0.425228 0.723118 0.826452 0.047 Uiso 1 1 calc R . . . .
H10H H 0.400318 0.629765 0.861003 0.047 Uiso 1 1 calc R . . . .
C27 C 0.3454(2) 0.1127(2) 0.7685(2) 0.0428(8) Uani 1 1 d . . . . .
H27A H 0.322756 0.166689 0.803446 0.064 Uiso 1 1 calc GR . . . .
H27B H 0.337053 0.055089 0.790351 0.064 Uiso 1 1 calc GR . . . .
H27C H 0.308751 0.106371 0.721665 0.064 Uiso 1 1 calc GR . . . .
C104 C 0.6342(3) 0.7053(3) 0.97570(19) 0.0479(9) Uani 1 1 d . . . . .
H10I H 0.634024 0.732876 1.029355 0.057 Uiso 1 1 calc R . . . .
H10J H 0.651568 0.638295 0.971205 0.057 Uiso 1 1 calc R . . . .
C111 C 0.8374(3) 0.7260(3) 0.62176(19) 0.0442(8) Uani 1 1 d . . . . .
H11A H 0.856616 0.659311 0.613688 0.053 Uiso 1 1 calc R . . . .
H11B H 0.882334 0.762287 0.595106 0.053 Uiso 1 1 calc R . . . .
C58 C 0.9950(3) 0.2897(3) 0.8023(2) 0.0477(9) Uani 1 1 d . . . . .
H58A H 0.927597 0.297255 0.814722 0.072 Uiso 1 1 calc GR . . . .
H58B H 1.034501 0.318638 0.845110 0.072 Uiso 1 1 calc GR . . . .
H58C H 1.008581 0.222402 0.790118 0.072 Uiso 1 1 calc GR . . . .
C100 C 0.9317(2) 0.7624(3) 0.7314(2) 0.0458(8) Uani 1 1 d . . . . .
H10K H 0.978220 0.794134 0.702642 0.055 Uiso 1 1 calc R . . . .
H10L H 0.951734 0.696676 0.730829 0.055 Uiso 1 1 calc R . . . .
C44 C 0.9951(2) -0.0259(2) 0.6166(2) 0.0413(8) Uani 1 1 d . . . . .
H44 H 1.007616 -0.091344 0.610537 0.050 Uiso 1 1 calc R . . . .
C105 C 0.5377(3) 0.7124(2) 0.94195(19) 0.0452(8) Uani 1 1 d . . . . .
H10M H 0.489132 0.682545 0.970275 0.054 Uiso 1 1 calc R . . . .
H10N H 0.521734 0.779470 0.943778 0.054 Uiso 1 1 calc R . . . .
C110 C 0.7385(3) 0.7329(2) 0.59253(18) 0.0429(8) Uani 1 1 d . . . . .
H11C H 0.717670 0.798944 0.603661 0.051 Uiso 1 1 calc R . . . .
H11D H 0.736585 0.712704 0.537728 0.051 Uiso 1 1 calc R . . . .
C50 C 0.6254(3) -0.0642(2) 0.7709(2) 0.0453(9) Uani 1 1 d . . . . .
C61 C 0.9300(3) 0.2979(3) 0.5067(2) 0.0477(8) Uani 1 1 d . . . . .
H61A H 0.941078 0.229934 0.495974 0.072 Uiso 1 1 calc GR . . . .
H61B H 0.953488 0.327688 0.465347 0.072 Uiso 1 1 calc GR . . . .
H61C H 0.861689 0.308432 0.512566 0.072 Uiso 1 1 calc GR . . . .
C101 C 0.9285(2) 0.8130(3) 0.8097(2) 0.0472(8) Uani 1 1 d . . . . .
H10O H 0.993281 0.818546 0.832115 0.057 Uiso 1 1 calc R . . . .
H10P H 0.904534 0.877399 0.810275 0.057 Uiso 1 1 calc R . . . .
C71 C 0.7315(2) 0.3944(3) 0.4341(2) 0.0419(7) Uani 1 1 d . . . . .
C75 C 0.6918(3) 0.2317(3) 0.3839(2) 0.0461(8) Uani 1 1 d . . . . .
C102 C 0.8625(3) 0.8051(3) 0.9269(2) 0.0516(9) Uani 1 1 d . . . . .
H10Q H 0.839712 0.870312 0.930116 0.062 Uiso 1 1 calc R . . . .
H10R H 0.926500 0.808062 0.950600 0.062 Uiso 1 1 calc R . . . .
C46 C 1.1494(2) -0.0028(3) 0.5513(2) 0.0509(9) Uani 1 1 d . . . . .
H46A H 1.179400 0.046825 0.527644 0.076 Uiso 1 1 calc GR . . . .
H46B H 1.132275 -0.057070 0.512994 0.076 Uiso 1 1 calc GR . . . .
H46C H 1.193949 -0.022224 0.587389 0.076 Uiso 1 1 calc GR . . . .
C103 C 0.7953(3) 0.7486(3) 0.9670(2) 0.0506(9) Uani 1 1 d . . . . .
H10S H 0.814351 0.681882 0.959788 0.061 Uiso 1 1 calc R . . . .
H10T H 0.796983 0.773528 1.021175 0.061 Uiso 1 1 calc R . . . .
C57 C 1.1229(2) 0.3302(3) 0.7166(2) 0.0602(12) Uani 1 1 d . . . . .
H57A H 1.139308 0.263716 0.703456 0.090 Uiso 1 1 calc GR . . . .
H57B H 1.161394 0.359717 0.759857 0.090 Uiso 1 1 calc GR . . . .
H57C H 1.135759 0.362759 0.674227 0.090 Uiso 1 1 calc GR . . . .
C74 C 0.7372(3) 0.2435(3) 0.3184(2) 0.0608(12) Uani 1 1 d . . . . .
H74 H 0.738592 0.191331 0.278849 0.073 Uiso 1 1 calc R . . . .
C72 C 0.7762(3) 0.4027(3) 0.3670(2) 0.0573(11) Uani 1 1 d . . . . .
H72 H 0.804662 0.461657 0.361465 0.069 Uiso 1 1 calc R . . . .
C60 C 0.9745(3) 0.4483(3) 0.5955(3) 0.0603(11) Uani 1 1 d . . . . .
H60A H 0.907416 0.464607 0.601695 0.090 Uiso 1 1 calc GR . . . .
H60B H 1.000850 0.476205 0.554072 0.090 Uiso 1 1 calc GR . . . .
H60C H 1.010127 0.472873 0.641499 0.090 Uiso 1 1 calc GR . . . .
C73 C 0.7805(3) 0.3278(4) 0.3081(2) 0.0650(13) Uani 1 1 d . . . . .
C78 C 0.6449(3) 0.1373(3) 0.3895(3) 0.0690(13) Uani 1 1 d . . . . .
H78A H 0.673871 0.111637 0.430971 0.104 Uiso 1 1 calc GR . . . .
H78B H 0.653813 0.093656 0.342816 0.104 Uiso 1 1 calc GR . . . .
H78C H 0.576719 0.145620 0.398320 0.104 Uiso 1 1 calc GR . . . .
C76 C 0.7280(4) 0.4788(3) 0.4952(3) 0.0632(11) Uani 1 1 d . . . . .
H76A H 0.662145 0.499441 0.501421 0.095 Uiso 1 1 calc GR . . . .
H76B H 0.767834 0.530180 0.481779 0.095 Uiso 1 1 calc GR . . . .
H76C H 0.751712 0.461782 0.541994 0.095 Uiso 1 1 calc GR . . . .
C77 C 0.8260(4) 0.3423(6) 0.2354(3) 0.109(3) Uani 1 1 d . . . . .
H77A H 0.846560 0.281539 0.208444 0.163 Uiso 1 1 calc GR . . . .
H77B H 0.881158 0.385508 0.245972 0.163 Uiso 1 1 calc GR . . . .
H77C H 0.779504 0.369219 0.204700 0.163 Uiso 1 1 calc GR . . . .
O200 O 0.2057(5) -0.0444(5) 0.8730(4) 0.0813(19) Uani 0.5 1 d D U P . .
C201 C 0.2497(7) -0.0118(7) 0.9328(6) 0.073(3) Uani 0.5 1 d D U P . .
H20A H 0.203053 0.001714 0.973464 0.088 Uiso 0.5 1 calc R . P . .
H20B H 0.281809 0.048594 0.927147 0.088 Uiso 0.5 1 calc R . P . .
C203 C 0.1134(8) -0.0031(8) 0.7817(6) 0.080(3) Uani 0.5 1 d D U P . .
H20C H 0.171297 0.002580 0.752970 0.120 Uiso 0.5 1 calc GR . P . .
H20D H 0.066017 0.040596 0.768458 0.120 Uiso 0.5 1 calc GR . P . .
H20E H 0.087651 -0.067880 0.770099 0.120 Uiso 0.5 1 calc GR . P . .
C202 C 0.1347(7) 0.0183(7) 0.8566(5) 0.070(2) Uani 0.5 1 d D U P . .
H20F H 0.077045 0.010864 0.886119 0.084 Uiso 0.5 1 calc R . P . .
H20G H 0.158473 0.084433 0.869206 0.084 Uiso 0.5 1 calc R . P . .
C200 C 0.3212(9) -0.0764(9) 0.9543(7) 0.097(4) Uani 0.5 1 d D U P . .
H20H H 0.340815 -0.119449 0.909770 0.145 Uiso 0.5 1 calc GR . P . .
H20I H 0.293496 -0.112953 0.990153 0.145 Uiso 0.5 1 calc GR . P . .
H20J H 0.376691 -0.039800 0.977056 0.145 Uiso 0.5 1 calc GR . P . .
C54 C 0.5563(3) -0.1302(3) 0.8007(3) 0.0689(14) Uani 1 1 d . . . B 1
H54A H 0.584604 -0.151404 0.844456 0.103 Uiso 1 1 calc GR . . B 1
H54B H 0.541991 -0.184834 0.762060 0.103 Uiso 1 1 calc GR . . B 1
H54C H 0.497385 -0.097112 0.815070 0.103 Uiso 1 1 calc GR . . B 1
K1 K 0.69878(4) 0.67681(4) 0.78059(3) 0.02986(13) Uani 1 1 d . . . C 2
H70 H 0.594(4) 0.2151(18) 0.518(3) 0.103(18) Uiso 1 1 d D . . . .

loop_
_atom_site_aniso_label
_atom_site_aniso_U_11
_atom_site_aniso_U_22
_atom_site_aniso_U_33
_atom_site_aniso_U_23
_atom_site_aniso_U_13
_atom_site_aniso_U_12
La1 0.01926(8) 0.01997(8) 0.01905(8) 0.00045(5) 0.00221(5) 0.00136(5)
P1 0.0174(3) 0.0221(3) 0.0218(3) -0.0032(2) 0.0025(2) 0.0004(2)
P2 0.0197(3) 0.0286(4) 0.0346(4) -0.0006(3) 0.0061(3) -0.0007(3)
P70 0.0287(4) 0.0464(5) 0.0258(4) 0.0080(3) -0.0006(3) -0.0031(3)
O104 0.0351(11) 0.0357(11) 0.0357(11) 0.0072(9) -0.0022(9) -0.0011(9)
O103 0.0360(11) 0.0311(11) 0.0369(11) 0.0064(9) 0.0062(9) -0.0017(9)
O105 0.0436(13) 0.0400(12) 0.0319(11) 0.0121(9) -0.0013(9) 0.0036(10)
O100 0.0338(11) 0.0410(12) 0.0429(13) 0.0076(10) 0.0053(10) 0.0031(9)
O101 0.0407(12) 0.0361(12) 0.0429(13) 0.0082(10) -0.0050(10) -0.0088(9)
O102 0.0498(14) 0.0352(12) 0.0333(11) 0.0052(9) 0.0016(10) -0.0067(10)
N1 0.0189(10) 0.0223(10) 0.0198(10) -0.0011(8) 0.0017(8) 0.0014(8)
N2 0.0231(11) 0.0231(11) 0.0317(12) 0.0029(9) 0.0073(9) 0.0037(9)
C17 0.0192(12) 0.0227(12) 0.0204(12) -0.0018(10) 0.0012(9) 0.0018(9)
C18 0.0213(12) 0.0265(13) 0.0220(12) 0.0005(10) 0.0024(10) 0.0046(10)
C22 0.0227(12) 0.0187(12) 0.0233(12) -0.0013(10) 0.0012(10) 0.0026(9)
C14 0.0284(13) 0.0240(13) 0.0167(11) -0.0004(10) 0.0018(10) 0.0056(10)
C10 0.0219(12) 0.0186(11) 0.0189(12) 0.0041(9) 0.0020(9) 0.0028(9)
C15 0.0231(12) 0.0226(12) 0.0194(12) 0.0019(10) -0.0005(10) 0.0009(10)
C25 0.0299(14) 0.0230(13) 0.0236(13) 0.0032(10) -0.0016(11) 0.0015(10)
C11 0.0215(12) 0.0190(11) 0.0181(11) 0.0020(9) 0.0016(9) 0.0028(9)
C13 0.0229(13) 0.0274(13) 0.0210(12) 0.0047(10) 0.0028(10) 0.0059(10)
C52 0.0300(14) 0.0212(13) 0.0396(16) 0.0014(11) 0.0117(12) 0.0069(11)
C40 0.0243(13) 0.0286(14) 0.0259(13) -0.0001(11) 0.0038(10) 0.0050(11)
C19 0.0227(13) 0.0354(15) 0.0216(13) -0.0001(11) -0.0024(10) 0.0043(11)
C21 0.0238(13) 0.0237(13) 0.0270(13) 0.0013(10) 0.0028(10) -0.0009(10)
C12 0.0203(12) 0.0242(12) 0.0229(12) 0.0030(10) 0.0011(10) 0.0012(10)
C47 0.0261(13) 0.0220(13) 0.0340(15) 0.0054(11) 0.0123(11) 0.0092(10)
C20 0.0216(13) 0.0293(14) 0.0291(14) -0.0030(11) -0.0014(11) 0.0006(11)
C26 0.0276(14) 0.0209(13) 0.0405(16) 0.0017(11) 0.0067(12) 0.0008(10)
C29 0.0196(12) 0.0330(14) 0.0240(13) -0.0030(11) -0.0008(10) -0.0025(10)
C41 0.0228(13) 0.0310(14) 0.0295(14) -0.0022(11) 0.0036(11) 0.0019(11)
C55 0.0340(16) 0.0339(16) 0.0387(17) -0.0043(13) 0.0026(13) 0.0003(12)
C48 0.0389(17) 0.0337(16) 0.0388(17) 0.0106(13) 0.0120(13) 0.0156(13)
C42 0.0231(14) 0.0394(16) 0.0368(16) -0.0032(13) 0.0066(12) 0.0001(12)
C23 0.0292(14) 0.0373(15) 0.0263(14) 0.0087(12) 0.0013(11) 0.0033(12)
C24 0.0277(15) 0.0446(18) 0.0376(17) 0.0002(14) -0.0065(12) -0.0084(13)
C30 0.0306(15) 0.0406(16) 0.0253(14) 0.0039(12) -0.0021(11) 0.0032(12)
C28 0.0441(18) 0.0267(14) 0.0411(17) 0.0105(13) 0.0080(14) 0.0074(13)
C31 0.0317(15) 0.0415(17) 0.0302(15) -0.0094(13) -0.0010(12) -0.0063(13)
C45 0.0331(16) 0.0303(15) 0.0432(17) 0.0042(13) 0.0112(13) 0.0087(12)
C16 0.0273(14) 0.0402(16) 0.0269(14) -0.0047(12) 0.0044(11) 0.0094(12)
C56 0.0237(14) 0.0433(18) 0.0469(19) -0.0134(14) -0.0017(13) -0.0004(13)
C51 0.0336(16) 0.0205(13) 0.063(2) -0.0001(14) 0.0188(15) 0.0030(12)
C70 0.0290(15) 0.0433(17) 0.0328(15) 0.0090(13) -0.0009(12) 0.0048(13)
C43 0.0285(15) 0.0423(18) 0.0429(18) -0.0057(14) 0.0081(13) 0.0094(13)
C108 0.0408(18) 0.0421(18) 0.0388(17) 0.0039(14) -0.0121(14) 0.0040(14)
C49 0.056(2) 0.0375(17) 0.0482(19) 0.0219(15) 0.0249(17) 0.0239(16)
C107 0.0301(15) 0.0337(16) 0.054(2) 0.0151(14) -0.0064(14) -0.0017(12)
C53 0.053(2) 0.060(2) 0.0343(17) 0.0128(16) 0.0014(15) 0.0169(17)
C109 0.0486(19) 0.0482(19) 0.0313(16) 0.0092(14) -0.0095(14) 0.0113(15)
C59 0.0309(16) 0.0404(17) 0.0507(19) 0.0102(15) 0.0133(14) -0.0018(13)
C106 0.0317(16) 0.0322(16) 0.057(2) 0.0186(14) 0.0072(14) 0.0025(12)
C27 0.0350(17) 0.0324(16) 0.063(2) 0.0139(15) 0.0139(15) -0.0030(13)
C104 0.071(3) 0.0420(19) 0.0302(16) 0.0056(14) 0.0061(16) -0.0136(17)
C111 0.051(2) 0.0416(18) 0.0414(18) 0.0085(15) 0.0172(15) 0.0045(15)
C58 0.0374(18) 0.057(2) 0.0435(19) -0.0094(16) -0.0077(15) 0.0096(16)
C100 0.0323(17) 0.0461(19) 0.062(2) 0.0189(17) 0.0054(15) 0.0005(14)
C44 0.0390(17) 0.0336(16) 0.051(2) 0.0019(14) 0.0109(15) 0.0144(13)
C105 0.058(2) 0.0380(17) 0.0397(18) 0.0052(14) 0.0191(16) -0.0077(15)
C110 0.060(2) 0.0391(17) 0.0316(16) 0.0114(13) 0.0073(15) 0.0036(15)
C50 0.050(2) 0.0216(14) 0.067(2) 0.0133(15) 0.0324(18) 0.0108(14)
C61 0.045(2) 0.057(2) 0.0443(19) 0.0180(17) 0.0118(15) 0.0051(16)
C101 0.0357(18) 0.0433(19) 0.065(2) 0.0180(17) -0.0063(16) -0.0099(14)
C71 0.0351(17) 0.0493(19) 0.0435(18) 0.0150(15) -0.0068(14) -0.0015(14)
C75 0.0456(19) 0.048(2) 0.0434(19) 0.0017(15) -0.0077(15) 0.0149(16)
C102 0.050(2) 0.054(2) 0.048(2) 0.0037(17) -0.0133(17) -0.0133(17)
C46 0.0333(17) 0.053(2) 0.062(2) -0.0068(18) 0.0155(16) 0.0119(15)
C103 0.059(2) 0.056(2) 0.0353(18) 0.0059(16) -0.0129(16) -0.0106(18)
C57 0.0237(16) 0.076(3) 0.068(3) -0.024(2) -0.0031(16) -0.0023(17)
C74 0.051(2) 0.082(3) 0.045(2) -0.009(2) -0.0024(17) 0.033(2)
C72 0.0359(19) 0.086(3) 0.060(2) 0.043(2) -0.0003(17) -0.0015(19)
C60 0.064(3) 0.043(2) 0.078(3) 0.019(2) 0.020(2) -0.0091(18)
C73 0.044(2) 0.116(4) 0.043(2) 0.033(2) 0.0093(17) 0.032(2)
C78 0.070(3) 0.043(2) 0.088(3) -0.009(2) -0.021(2) 0.008(2)
C76 0.080(3) 0.044(2) 0.065(3) 0.0101(19) -0.018(2) -0.006(2)
C77 0.060(3) 0.219(8) 0.062(3) 0.061(4) 0.024(2) 0.055(4)
O200 0.084(2) 0.080(2) 0.080(2) 0.0152(10) 0.0040(10) 0.0022(10)
C201 0.071(3) 0.073(3) 0.074(3) 0.0078(11) 0.0037(10) 0.0009(10)
C203 0.077(3) 0.080(3) 0.083(3) 0.016(2) 0.0017(19) -0.0013(19)
C202 0.069(3) 0.070(3) 0.069(3) 0.0098(11) 0.0029(10) -0.0008(10)
C200 0.099(4) 0.099(4) 0.092(4) 0.014(2) 0.008(2) 0.001(2)
C54 0.082(3) 0.0279(17) 0.101(4) 0.019(2) 0.055(3) 0.0067(18)
K1 0.0299(3) 0.0294(3) 0.0291(3) 0.0012(2) 0.0007(2) 0.0002(2)

loop_
_atom_type_symbol
_atom_type_description
_atom_type_scat_dispersion_real
_atom_type_scat_dispersion_imag
_atom_type_scat_source
C C 0.0033 0.0016 'International Tables Vol C Tables 4.2.6.8 and 6.1.1.4'
H H 0.0000 0.0000 'International Tables Vol C Tables 4.2.6.8 and 6.1.1.4'
K K 0.2009 0.2494 'International Tables Vol C Tables 4.2.6.8 and 6.1.1.4'
La La -0.2871 2.4523 'International Tables Vol C Tables 4.2.6.8 and 6.1.1.4'
N N 0.0061 0.0033 'International Tables Vol C Tables 4.2.6.8 and 6.1.1.4'
O O 0.0106 0.0060 'International Tables Vol C Tables 4.2.6.8 and 6.1.1.4'
P P 0.1023 0.0942 'International Tables Vol C Tables 4.2.6.8 and 6.1.1.4'

loop_
_geom_angle_atom_site_label_1
_geom_angle_atom_site_label_2
_geom_angle_atom_site_label_3
_geom_angle
_geom_angle_site_symmetry_1
_geom_angle_site_symmetry_3
_geom_angle_publ_flag
P2 La1 P1 172.248(18) . . ?
P70 La1 P1 80.155(19) . . ?
P70 La1 P2 102.68(2) . . ?
N1 La1 P1 59.81(5) . . ?
N1 La1 P2 122.62(5) . . ?
N1 La1 P70 122.78(5) . . ?
N1 La1 N2 113.80(7) . . ?
N1 La1 C17 29.51(7) . . ?
N1 La1 C22 52.80(7) . . ?
N1 La1 C25 67.94(8) . . ?
N2 La1 P1 110.80(5) . . ?
N2 La1 P2 61.48(5) . . ?
N2 La1 P70 118.03(6) . . ?
N2 La1 C17 107.03(7) . . ?
N2 La1 C22 118.14(7) . . ?
N2 La1 C25 140.35(8) . . ?
C17 La1 P1 89.26(5) . . ?
C17 La1 P2 93.66(5) . . ?
C17 La1 P70 134.62(5) . . ?
C17 La1 C22 28.38(7) . . ?
C22 La1 P1 107.24(5) . . ?
C22 La1 P2 78.26(5) . . ?
C22 La1 P70 115.09(5) . . ?
C25 La1 P1 103.69(6) . . ?
C25 La1 P2 83.78(6) . . ?
C25 La1 P70 86.14(6) . . ?
C25 La1 C17 53.60(8) . . ?
C25 La1 C22 28.94(7) . . ?
C11 P1 La1 97.87(8) . . ?
C11 P1 C26 100.92(12) . . ?
C11 P1 C29 103.84(12) . . ?
C26 P1 La1 117.77(9) . . ?
C29 P1 La1 128.20(9) . . ?
C29 P1 C26 103.52(13) . . ?
C41 P2 La1 99.53(9) . . ?
C41 P2 C56 103.59(15) . . ?
C41 P2 C59 105.12(14) . . ?
C56 P2 La1 121.51(10) . . ?
C59 P2 La1 121.69(11) . . ?
C59 P2 C56 102.74(16) . . ?
La1 P70 H70 93(2) . . ?
C70 P70 La1 129.20(10) . . ?
C70 P70 H70 101(2) . . ?
C108 O104 C107 113.4(2) . . ?
C108 O104 K1 113.15(18) . . ?
C107 O104 K1 112.72(17) . . ?
C106 O103 K1 118.54(18) . . ?
C105 O103 C106 113.6(3) . . ?
C105 O103 K1 120.21(19) . . ?
C109 O105 K1 117.19(18) . . ?
C110 O105 C109 112.0(2) . . ?
C110 O105 K1 118.13(19) . . ?
C111 O100 C100 112.8(3) . . ?
C111 O100 K1 112.89(19) . . ?
C100 O100 K1 112.15(19) . . ?
C101 O101 K1 117.98(19) . . ?
C102 O101 C101 112.4(3) . . ?
C102 O101 K1 118.1(2) . . ?
C104 O102 K1 109.62(18) . . ?
C103 O102 C104 111.0(3) . . ?
C103 O102 K1 109.1(2) . . ?
C17 N1 La1 94.67(14) . . ?
C10 N1 La1 139.87(17) . . ?
C10 N1 C17 118.9(2) . . ?
C40 N2 La1 135.09(18) . . ?
C40 N2 C47 114.7(2) . . ?
C47 N2 La1 108.15(15) . . ?
N1 C17 La1 55.82(12) . . ?
N1 C17 C22 116.9(2) . . ?
C18 C17 La1 133.41(17) . . ?
C18 C17 N1 122.5(2) . . ?
C18 C17 C22 120.5(2) . . ?
C22 C17 La1 79.09(14) . . ?
C17 C18 C23 119.7(2) . . ?
C19 C18 C17 119.8(2) . . ?
C19 C18 C23 120.5(2) . . ?
La1 C22 K1 131.66(9) . . ?
C17 C22 La1 72.53(14) . . ?
C17 C22 C25 120.7(2) . . ?
C17 C22 K1 124.09(16) . . ?
C25 C22 La1 62.45(14) . . ?
C25 C22 K1 71.56(14) . . ?
C21 C22 La1 136.82(17) . . ?
C21 C22 C17 116.5(2) . . ?
C21 C22 C25 122.7(2) . . ?
C21 C22 K1 80.70(15) . . ?
C15 C14 H14 118.9 . . ?
C15 C14 C13 122.2(2) . . ?
C13 C14 H14 118.9 . . ?
N1 C10 C15 124.2(2) . . ?
N1 C10 C11 119.2(2) . . ?
C15 C10 C11 116.6(2) . . ?
C14 C15 C10 121.4(2) . . ?
C14 C15 H15 119.3 . . ?
C10 C15 H15 119.3 . . ?
La1 C25 H25A 113.9 . . ?
La1 C25 H25B 113.9 . . ?
C22 C25 La1 88.61(15) . . ?
C22 C25 H25A 113.9 . . ?
C22 C25 H25B 113.9 . . ?
H25A C25 H25B 111.1 . . ?
C10 C11 P1 116.58(18) . . ?
C12 C11 P1 123.09(19) . . ?
C12 C11 C10 120.3(2) . . ?
C14 C13 C16 121.6(2) . . ?
C12 C13 C14 116.8(2) . . ?
C12 C13 C16 121.6(2) . . ?
C47 C52 C55 121.4(3) . . ?
C51 C52 C47 119.4(3) . . ?
C51 C52 C55 119.2(3) . . ?
N2 C40 C41 120.1(2) . . ?
N2 C40 C45 123.1(3) . . ?
C41 C40 C45 116.8(2) . . ?
C18 C19 H19 119.5 . . ?
C18 C19 C20 121.1(2) . . ?
C20 C19 H19 119.5 . . ?
C22 C21 H21 118.5 . . ?
C22 C21 K1 74.83(15) . . ?
C20 C21 C22 123.0(3) . . ?
C20 C21 H21 118.5 . . ?
C20 C21 K1 124.62(18) . . ?
K1 C21 H21 71.3 . . ?
C11 C12 H12 118.7 . . ?
C13 C12 C11 122.6(2) . . ?
C13 C12 H12 118.7 . . ?
C52 C47 N2 120.8(3) . . ?
C52 C47 C48 119.4(3) . . ?
C48 C47 N2 119.8(3) . . ?
C19 C20 C24 120.7(3) . . ?
C21 C20 C19 119.1(2) . . ?
C21 C20 C24 120.2(3) . . ?
P1 C26 H26 107.3 . . ?
C28 C26 P1 108.4(2) . . ?
C28 C26 H26 107.3 . . ?
C27 C26 P1 116.4(2) . . ?
C27 C26 H26 107.3 . . ?
C27 C26 C28 109.8(3) . . ?
P1 C29 H29 108.4 . . ?
C30 C29 P1 110.75(19) . . ?
C30 C29 H29 108.4 . . ?
C30 C29 C31 111.5(2) . . ?
C31 C29 P1 109.3(2) . . ?
C31 C29 H29 108.4 . . ?
C40 C41 P2 116.6(2) . . ?
C42 C41 P2 123.7(2) . . ?
C42 C41 C40 119.7(3) . . ?
C52 C55 H55A 109.5 . . ?
C52 C55 H55B 109.5 . . ?
C52 C55 H55C 109.5 . . ?
H55A C55 H55B 109.5 . . ?
H55A C55 H55C 109.5 . . ?
H55B C55 H55C 109.5 . . ?
C47 C48 C53 120.3(3) . . ?
C49 C48 C47 118.7(3) . . ?
C49 C48 C53 121.0(3) . . ?
C41 C42 H42 118.6 . . ?
C43 C42 C41 122.8(3) . . ?
C43 C42 H42 118.6 . . ?
C18 C23 H23A 109.5 . . ?
C18 C23 H23B 109.5 . . ?
C18 C23 H23C 109.5 . . ?
H23A C23 H23B 109.5 . . ?
H23A C23 H23C 109.5 . . ?
H23B C23 H23C 109.5 . . ?
C20 C24 H24A 109.5 . . ?
C20 C24 H24B 109.5 . . ?
C20 C24 H24C 109.5 . . ?
H24A C24 H24B 109.5 . . ?
H24A C24 H24C 109.5 . . ?
H24B C24 H24C 109.5 . . ?
C29 C30 H30A 109.5 . . ?
C29 C30 H30B 109.5 . . ?
C29 C30 H30C 109.5 . . ?
H30A C30 H30B 109.5 . . ?
H30A C30 H30C 109.5 . . ?
H30B C30 H30C 109.5 . . ?
C26 C28 H28A 109.5 . . ?
C26 C28 H28B 109.5 . . ?
C26 C28 H28C 109.5 . . ?
H28A C28 H28B 109.5 . . ?
H28A C28 H28C 109.5 . . ?
H28B C28 H28C 109.5 . . ?
C29 C31 H31A 109.5 . . ?
C29 C31 H31B 109.5 . . ?
C29 C31 H31C 109.5 . . ?
H31A C31 H31B 109.5 . . ?
H31A C31 H31C 109.5 . . ?
H31B C31 H31C 109.5 . . ?
C40 C45 H45 119.2 . . ?
C44 C45 C40 121.5(3) . . ?
C44 C45 H45 119.2 . . ?
C13 C16 H16A 109.5 . . ?
C13 C16 H16B 109.5 . . ?
C13 C16 H16C 109.5 . . ?
H16A C16 H16B 109.5 . . ?
H16A C16 H16C 109.5 . . ?
H16B C16 H16C 109.5 . . ?
P2 C56 H56 107.0 . . ?
C58 C56 P2 109.2(2) . . ?
C58 C56 H56 107.0 . . ?
C58 C56 C57 111.0(3) . . ?
C57 C56 P2 115.3(2) . . ?
C57 C56 H56 107.0 . . ?
C52 C51 H51 119.1 . . ?
C50 C51 C52 121.8(3) . . ?
C50 C51 H51 119.1 . . ?
C71 C70 P70 119.3(3) . . ?
C71 C70 C75 117.6(3) . . ?
C75 C70 P70 123.0(3) . . ?
C42 C43 C44 117.2(3) . . ?
C42 C43 C46 121.7(3) . . ?
C44 C43 C46 121.0(3) . . ?
O104 C108 H10A 110.1 . . ?
O104 C108 H10B 110.1 . . ?
O104 C108 C109 107.8(3) . . ?
H10A C108 H10B 108.5 . . ?
C109 C108 H10A 110.1 . . ?
C109 C108 H10B 110.1 . . ?
C48 C49 H49 118.9 . . ?
C50 C49 C48 122.2(3) . . ?
C50 C49 H49 118.9 . . ?
O104 C107 H10C 110.2 . . ?
O104 C107 H10D 110.2 . . ?
O104 C107 C106 107.7(3) . . ?
H10C C107 H10D 108.5 . . ?
C106 C107 H10C 110.2 . . ?
C106 C107 H10D 110.2 . . ?
C48 C53 H53A 109.5 . . ?
C48 C53 H53B 109.5 . . ?
C48 C53 H53C 109.5 . . ?
H53A C53 H53B 109.5 . . ?
H53A C53 H53C 109.5 . . ?
H53B C53 H53C 109.5 . . ?
O105 C109 C108 108.7(2) . . ?
O105 C109 H10E 109.9 . . ?
O105 C109 H10F 109.9 . . ?
C108 C109 H10E 109.9 . . ?
C108 C109 H10F 109.9 . . ?
H10E C109 H10F 108.3 . . ?
P2 C59 H59 108.9 . . ?
C61 C59 P2 109.5(2) . . ?
C61 C59 H59 108.9 . . ?
C61 C59 C60 112.2(3) . . ?
C60 C59 P2 108.2(2) . . ?
C60 C59 H59 108.9 . . ?
O103 C106 C107 108.9(3) . . ?
O103 C106 H10G 109.9 . . ?
O103 C106 H10H 109.9 . . ?
C107 C106 H10G 109.9 . . ?
C107 C106 H10H 109.9 . . ?
H10G C106 H10H 108.3 . . ?
C26 C27 H27A 109.5 . . ?
C26 C27 H27B 109.5 . . ?
C26 C27 H27C 109.5 . . ?
H27A C27 H27B 109.5 . . ?
H27A C27 H27C 109.5 . . ?
H27B C27 H27C 109.5 . . ?
O102 C104 H10I 109.9 . . ?
O102 C104 H10J 109.9 . . ?
O102 C104 C105 109.1(3) . . ?
H10I C104 H10J 108.3 . . ?
C105 C104 H10I 109.9 . . ?
C105 C104 H10J 109.9 . . ?
O100 C111 H11A 110.0 . . ?
O100 C111 H11B 110.0 . . ?
O100 C111 C110 108.6(3) . . ?
H11A C111 H11B 108.4 . . ?
C110 C111 H11A 110.0 . . ?
C110 C111 H11B 110.0 . . ?
C56 C58 H58A 109.5 . . ?
C56 C58 H58B 109.5 . . ?
C56 C58 H58C 109.5 . . ?
H58A C58 H58B 109.5 . . ?
H58A C58 H58C 109.5 . . ?
H58B C58 H58C 109.5 . . ?
O100 C100 H10K 110.0 . . ?
O100 C100 H10L 110.0 . . ?
O100 C100 C101 108.4(3) . . ?
H10K C100 H10L 108.4 . . ?
C101 C100 H10K 110.0 . . ?
C101 C100 H10L 110.0 . . ?
C45 C44 C43 121.9(3) . . ?
C45 C44 H44 119.1 . . ?
C43 C44 H44 119.1 . . ?
O103 C105 C104 108.5(3) . . ?
O103 C105 H10M 110.0 . . ?
O103 C105 H10N 110.0 . . ?
C104 C105 H10M 110.0 . . ?
C104 C105 H10N 110.0 . . ?
H10M C105 H10N 108.4 . . ?
O105 C110 C111 108.6(3) . . ?
O105 C110 H11C 110.0 . . ?
O105 C110 H11D 110.0 . . ?
C111 C110 H11C 110.0 . . ?
C111 C110 H11D 110.0 . . ?
H11C C110 H11D 108.3 . . ?
C51 C50 C54 120.2(4) . . ?
C49 C50 C51 118.4(3) . . ?
C49 C50 C54 121.4(4) . . ?
C59 C61 H61A 109.5 . . ?
C59 C61 H61B 109.5 . . ?
C59 C61 H61C 109.5 . . ?
H61A C61 H61B 109.5 . . ?
H61A C61 H61C 109.5 . . ?
H61B C61 H61C 109.5 . . ?
O101 C101 C100 109.2(3) . . ?
O101 C101 H10O 109.8 . . ?
O101 C101 H10P 109.8 . . ?
C100 C101 H10O 109.8 . . ?
C100 C101 H10P 109.8 . . ?
H10O C101 H10P 108.3 . . ?
C70 C71 C76 120.2(3) . . ?
C72 C71 C70 120.1(4) . . ?
C72 C71 C76 119.7(4) . . ?
C70 C75 C78 120.8(4) . . ?
C74 C75 C70 120.1(4) . . ?
C74 C75 C78 119.2(4) . . ?
O101 C102 H10Q 109.8 . . ?
O101 C102 H10R 109.8 . . ?
O101 C102 C103 109.2(3) . . ?
H10Q C102 H10R 108.3 . . ?
C103 C102 H10Q 109.8 . . ?
C103 C102 H10R 109.8 . . ?
C43 C46 H46A 109.5 . . ?
C43 C46 H46B 109.5 . . ?
C43 C46 H46C 109.5 . . ?
H46A C46 H46B 109.5 . . ?
H46A C46 H46C 109.5 . . ?
H46B C46 H46C 109.5 . . ?
O102 C103 C102 108.5(3) . . ?
O102 C103 H10S 110.0 . . ?
O102 C103 H10T 110.0 . . ?
C102 C103 H10S 110.0 . . ?
C102 C103 H10T 110.0 . . ?
H10S C103 H10T 108.4 . . ?
C56 C57 H57A 109.5 . . ?
C56 C57 H57B 109.5 . . ?
C56 C57 H57C 109.5 . . ?
H57A C57 H57B 109.5 . . ?
H57A C57 H57C 109.5 . . ?
H57B C57 H57C 109.5 . . ?
C75 C74 H74 118.5 . . ?
C73 C74 C75 122.9(4) . . ?
C73 C74 H74 118.5 . . ?
C71 C72 H72 118.8 . . ?
C73 C72 C71 122.4(4) . . ?
C73 C72 H72 118.8 . . ?
C59 C60 H60A 109.5 . . ?
C59 C60 H60B 109.5 . . ?
C59 C60 H60C 109.5 . . ?
H60A C60 H60B 109.5 . . ?
H60A C60 H60C 109.5 . . ?
H60B C60 H60C 109.5 . . ?
C74 C73 C72 116.8(4) . . ?
C74 C73 C77 123.1(5) . . ?
C72 C73 C77 120.0(5) . . ?
C75 C78 H78A 109.5 . . ?
C75 C78 H78B 109.5 . . ?
C75 C78 H78C 109.5 . . ?
H78A C78 H78B 109.5 . . ?
H78A C78 H78C 109.5 . . ?
H78B C78 H78C 109.5 . . ?
C71 C76 H76A 109.5 . . ?
C71 C76 H76B 109.5 . . ?
C71 C76 H76C 109.5 . . ?
H76A C76 H76B 109.5 . . ?
H76A C76 H76C 109.5 . . ?
H76B C76 H76C 109.5 . . ?
C73 C77 H77A 109.5 . . ?
C73 C77 H77B 109.5 . . ?
C73 C77 H77C 109.5 . . ?
H77A C77 H77B 109.5 . . ?
H77A C77 H77C 109.5 . . ?
H77B C77 H77C 109.5 . . ?
C201 O200 C202 111.1(8) . . ?
O200 C201 H20A 109.0 . . ?
O200 C201 H20B 109.0 . . ?
O200 C201 C200 113.1(9) . . ?
H20A C201 H20B 107.8 . . ?
C200 C201 H20A 109.0 . . ?
C200 C201 H20B 109.0 . . ?
H20C C203 H20D 109.5 . . ?
H20C C203 H20E 109.5 . . ?
H20D C203 H20E 109.5 . . ?
C202 C203 H20C 109.5 . . ?
C202 C203 H20D 109.5 . . ?
C202 C203 H20E 109.5 . . ?
O200 C202 H20F 110.2 . . ?
O200 C202 H20G 110.2 . . ?
C203 C202 O200 107.8(9) . . ?
C203 C202 H20F 110.2 . . ?
C203 C202 H20G 110.2 . . ?
H20F C202 H20G 108.5 . . ?
C201 C200 H20H 109.5 . . ?
C201 C200 H20I 109.5 . . ?
C201 C200 H20J 109.5 . . ?
H20H C200 H20I 109.5 . . ?
H20H C200 H20J 109.5 . . ?
H20I C200 H20J 109.5 . . ?
C50 C54 H54A 109.5 . . ?
C50 C54 H54B 109.5 . . ?
C50 C54 H54C 109.5 . . ?
H54A C54 H54B 109.5 . . ?
H54A C54 H54C 109.5 . . ?
H54B C54 H54C 109.5 . . ?
O104 K1 O105 59.84(7) . . ?
O104 K1 O100 115.72(7) . . ?
O104 K1 O101 163.07(7) . . ?
O104 K1 O102 115.79(7) . . ?
O104 K1 C22 101.18(7) . . ?
O104 K1 C21 125.54(7) . . ?
O103 K1 O104 59.71(7) . . ?
O103 K1 O105 119.37(7) . . ?
O103 K1 O100 157.36(7) . . ?
O103 K1 O101 118.31(7) . . ?
O103 K1 O102 59.24(7) . . ?
O103 K1 C22 95.32(6) . . ?
O103 K1 C21 108.68(7) . . ?
O105 K1 O100 59.12(7) . . ?
O105 K1 O101 117.82(7) . . ?
O105 K1 O102 157.56(7) . . ?
O105 K1 C22 100.18(7) . . ?
O105 K1 C21 109.06(7) . . ?
O100 K1 O102 112.55(7) . . ?
O100 K1 C22 107.25(7) . . ?
O100 K1 C21 91.93(7) . . ?
O101 K1 O100 58.73(7) . . ?
O101 K1 O102 59.09(7) . . ?
O101 K1 C22 95.74(7) . . ?
O101 K1 C21 71.39(7) . . ?
O102 K1 C22 102.25(7) . . ?
O102 K1 C21 91.35(7) . . ?
C22 K1 C21 24.47(6) . . ?

loop_
_geom_bond_atom_site_label_1
_geom_bond_atom_site_label_2
_geom_bond_distance
_geom_bond_site_symmetry_2
_geom_bond_publ_flag
La1 P1 3.2847(7) . ?
La1 P2 3.1905(7) . ?
La1 P70 3.0485(8) . ?
La1 N1 2.395(2) . ?
La1 N2 2.473(2) . ?
La1 C17 2.885(2) . ?
La1 C22 2.970(2) . ?
La1 C25 2.634(3) . ?
P1 C11 1.818(2) . ?
P1 C26 1.872(3) . ?
P1 C29 1.853(3) . ?
P2 C41 1.818(3) . ?
P2 C56 1.868(3) . ?
P2 C59 1.847(3) . ?
P70 C70 1.824(3) . ?
P70 H70 1.275(19) . ?
O104 C108 1.424(4) . ?
O104 C107 1.427(4) . ?
O104 K1 2.779(2) . ?
O103 C106 1.424(4) . ?
O103 C105 1.419(4) . ?
O103 K1 2.776(2) . ?
O105 C109 1.431(4) . ?
O105 C110 1.416(4) . ?
O105 K1 2.795(2) . ?
O100 C111 1.414(4) . ?
O100 C100 1.419(4) . ?
O100 K1 2.862(2) . ?
O101 C101 1.419(4) . ?
O101 C102 1.409(4) . ?
O101 K1 2.841(2) . ?
O102 C104 1.426(4) . ?
O102 C103 1.421(4) . ?
O102 K1 2.891(2) . ?
N1 C17 1.426(3) . ?
N1 C10 1.376(3) . ?
N2 C40 1.384(3) . ?
N2 C47 1.422(3) . ?
C17 C18 1.411(4) . ?
C17 C22 1.438(4) . ?
C18 C19 1.393(4) . ?
C18 C23 1.505(4) . ?
C22 C25 1.438(4) . ?
C22 C21 1.418(4) . ?
C22 K1 3.304(3) . ?
C14 H14 0.9500 . ?
C14 C15 1.385(4) . ?
C14 C13 1.391(4) . ?
C10 C15 1.409(3) . ?
C10 C11 1.420(4) . ?
C15 H15 0.9500 . ?
C25 H25A 0.9900 . ?
C25 H25B 0.9900 . ?
C11 C12 1.396(3) . ?
C13 C12 1.388(4) . ?
C13 C16 1.510(4) . ?
C52 C47 1.398(4) . ?
C52 C55 1.507(4) . ?
C52 C51 1.397(4) . ?
C40 C41 1.415(4) . ?
C40 C45 1.416(4) . ?
C19 H19 0.9500 . ?
C19 C20 1.397(4) . ?
C21 H21 0.9500 . ?
C21 C20 1.381(4) . ?
C21 K1 3.379(3) . ?
C12 H12 0.9500 . ?
C47 C48 1.413(4) . ?
C20 C24 1.513(4) . ?
C26 H26 1.0000 . ?
C26 C28 1.531(4) . ?
C26 C27 1.530(4) . ?
C29 H29 1.0000 . ?
C29 C30 1.529(4) . ?
C29 C31 1.534(4) . ?
C41 C42 1.406(4) . ?
C55 H55A 0.9800 . ?
C55 H55B 0.9800 . ?
C55 H55C 0.9800 . ?
C48 C49 1.402(5) . ?
C48 C53 1.501(5) . ?
C42 H42 0.9500 . ?
C42 C43 1.380(4) . ?
C23 H23A 0.9800 . ?
C23 H23B 0.9800 . ?
C23 H23C 0.9800 . ?
C24 H24A 0.9800 . ?
C24 H24B 0.9800 . ?
C24 H24C 0.9800 . ?
C30 H30A 0.9800 . ?
C30 H30B 0.9800 . ?
C30 H30C 0.9800 . ?
C28 H28A 0.9800 . ?
C28 H28B 0.9800 . ?
C28 H28C 0.9800 . ?
C31 H31A 0.9800 . ?
C31 H31B 0.9800 . ?
C31 H31C 0.9800 . ?
C45 H45 0.9500 . ?
C45 C44 1.382(4) . ?
C16 H16A 0.9800 . ?
C16 H16B 0.9800 . ?
C16 H16C 0.9800 . ?
C56 H56 1.0000 . ?
C56 C58 1.513(5) . ?
C56 C57 1.534(4) . ?
C51 H51 0.9500 . ?
C51 C50 1.383(5) . ?
C70 C71 1.411(5) . ?
C70 C75 1.415(5) . ?
C43 C44 1.388(5) . ?
C43 C46 1.511(4) . ?
C108 H10A 0.9900 . ?
C108 H10B 0.9900 . ?
C108 C109 1.490(5) . ?
C49 H49 0.9500 . ?
C49 C50 1.373(6) . ?
C107 H10C 0.9900 . ?
C107 H10D 0.9900 . ?
C107 C106 1.494(5) . ?
C53 H53A 0.9800 . ?
C53 H53B 0.9800 . ?
C53 H53C 0.9800 . ?
C109 H10E 0.9900 . ?
C109 H10F 0.9900 . ?
C59 H59 1.0000 . ?
C59 C61 1.522(5) . ?
C59 C60 1.536(5) . ?
C106 H10G 0.9900 . ?
C106 H10H 0.9900 . ?
C27 H27A 0.9800 . ?
C27 H27B 0.9800 . ?
C27 H27C 0.9800 . ?
C104 H10I 0.9900 . ?
C104 H10J 0.9900 . ?
C104 C105 1.495(6) . ?
C111 H11A 0.9900 . ?
C111 H11B 0.9900 . ?
C111 C110 1.492(5) . ?
C58 H58A 0.9800 . ?
C58 H58B 0.9800 . ?
C58 H58C 0.9800 . ?
C100 H10K 0.9900 . ?
C100 H10L 0.9900 . ?
C100 C101 1.489(5) . ?
C44 H44 0.9500 . ?
C105 H10M 0.9900 . ?
C105 H10N 0.9900 . ?
C110 H11C 0.9900 . ?
C110 H11D 0.9900 . ?
C50 C54 1.508(5) . ?
C61 H61A 0.9800 . ?
C61 H61B 0.9800 . ?
C61 H61C 0.9800 . ?
C101 H10O 0.9900 . ?
C101 H10P 0.9900 . ?
C71 C72 1.398(5) . ?
C71 C76 1.505(5) . ?
C75 C74 1.389(6) . ?
C75 C78 1.513(6) . ?
C102 H10Q 0.9900 . ?
C102 H10R 0.9900 . ?
C102 C103 1.502(5) . ?
C46 H46A 0.9800 . ?
C46 H46B 0.9800 . ?
C46 H46C 0.9800 . ?
C103 H10S 0.9900 . ?
C103 H10T 0.9900 . ?
C57 H57A 0.9800 . ?
C57 H57B 0.9800 . ?
C57 H57C 0.9800 . ?
C74 H74 0.9500 . ?
C74 C73 1.385(7) . ?
C72 H72 0.9500 . ?
C72 C73 1.391(7) . ?
C60 H60A 0.9800 . ?
C60 H60B 0.9800 . ?
C60 H60C 0.9800 . ?
C73 C77 1.516(6) . ?
C78 H78A 0.9800 . ?
C78 H78B 0.9800 . ?
C78 H78C 0.9800 . ?
C76 H76A 0.9800 . ?
C76 H76B 0.9800 . ?
C76 H76C 0.9800 . ?
C77 H77A 0.9800 . ?
C77 H77B 0.9800 . ?
C77 H77C 0.9800 . ?
O200 C201 1.260(10) . ?
O200 C202 1.421(10) . ?
C201 H20A 0.9900 . ?
C201 H20B 0.9900 . ?
C201 C200 1.475(12) . ?
C203 H20C 0.9800 . ?
C203 H20D 0.9800 . ?
C203 H20E 0.9800 . ?
C203 C202 1.373(11) . ?
C202 H20F 0.9900 . ?
C202 H20G 0.9900 . ?
C200 H20H 0.9800 . ?
C200 H20I 0.9800 . ?
C200 H20J 0.9800 . ?
C54 H54A 0.9800 . ?
C54 H54B 0.9800 . ?
C54 H54C 0.9800 . ?
